data_4112949
loop_
_publ_author_name
'Wenlin Huang'
'Louis Todaro'
'Glenn P. A. Yap'
'Robert Beer'
'Lynn C. Francesconi'
'Tatyana Polenova'

_publ_section_title
;
 51V Magic Angle Spinning NMR Spectroscopy of Keggin Anions
 [PVnW12-nO40](3+n)-: Effect of Countercation and Vanadium Substitution on
 Fine Structure Constants
;
_journal_name_full 'Journal of the American Chemical Society'
_journal_page_first 11564
_journal_page_last 11573
_journal_paper_doi 10.1021/ja0475499
_journal_volume 126
_journal_year 2004
_chemical_formula_sum 'C64 H144 N4 O40 P W12'
_chemical_formula_weight 3847.00
_chemical_name_systematic
; 
 ? 
;
_space_group_IT_number 82
_symmetry_cell_setting tetragonal
_symmetry_space_group_name_Hall 'I -4'
_symmetry_space_group_name_H-M 'I -4'
_atom_sites_solution_hydrogens geom
_atom_sites_solution_primary direct
_atom_sites_solution_secondary difmap
_audit_creation_method SHELXL-97
_cell_angle_alpha 90.00
_cell_angle_beta 90.00
_cell_angle_gamma 90.00
_cell_formula_units_Z 2
_cell_length_a 18.6299(7)
_cell_length_b 18.6299(7)
_cell_length_c 14.3535(10)
_cell_measurement_reflns_used 9814
_cell_measurement_temperature 150(2)
_cell_measurement_theta_max 28.22
_cell_measurement_theta_min 2.83
_cell_volume 4981.7(4)
_computing_cell_refinement 'SMART, Bruker (2000)'
_computing_data_collection 'SMART, Bruker (2000)'
_computing_data_reduction 'XPREP, Bruker (2000)'
_computing_molecular_graphics 'SHELXTL, Bruker (2000)'
_computing_publication_material 'SHELXTL, Bruker (2000)'
_computing_structure_refinement 'SHELXL-97 (Sheldrick, 1997)'
_computing_structure_solution 'SHELXS-97 (Sheldrick, 1990)'
_diffrn_ambient_temperature 150(2)
_diffrn_measured_fraction_theta_full 0.954
_diffrn_measured_fraction_theta_max 0.954
_diffrn_measurement_device_type 'CCD area detector'
_diffrn_measurement_method 'phi and omega scans'
_diffrn_radiation_monochromator graphite
_diffrn_radiation_source 'fine-focus sealed tube'
_diffrn_radiation_type MoK\a
_diffrn_radiation_wavelength 0.71073
_diffrn_reflns_av_R_equivalents 0.0280
_diffrn_reflns_av_sigmaI/netI 0.0325
_diffrn_reflns_limit_h_max 24
_diffrn_reflns_limit_h_min -24
_diffrn_reflns_limit_k_max 24
_diffrn_reflns_limit_k_min -24
_diffrn_reflns_limit_l_max 19
_diffrn_reflns_limit_l_min -10
_diffrn_reflns_number 15371
_diffrn_reflns_theta_full 28.28
_diffrn_reflns_theta_max 28.28
_diffrn_reflns_theta_min 1.79
_diffrn_standards_decay_% <1
_exptl_absorpt_coefficient_mu 13.883
_exptl_absorpt_correction_T_max 0.1289
_exptl_absorpt_correction_T_min 0.1031
_exptl_absorpt_correction_type multi-scan
_exptl_absorpt_process_details 'SADABS, Bruker (2000)'
_exptl_crystal_colour yellow-orange
_exptl_crystal_density_diffrn 2.565
_exptl_crystal_description block
_exptl_crystal_F_000 3558
_exptl_crystal_size_max 0.30
_exptl_crystal_size_mid 0.28
_exptl_crystal_size_min 0.25
_refine_diff_density_max 1.836
_refine_diff_density_min -1.281
_refine_diff_density_rms 0.219
_refine_ls_abs_structure_details 'Flack H D (1983), Acta Cryst. A39, 876-881'
_refine_ls_abs_structure_Flack 0.4685(10)
_refine_ls_extinction_method none
_refine_ls_goodness_of_fit_ref 1.067
_refine_ls_hydrogen_treatment constr
_refine_ls_matrix_type full
_refine_ls_number_parameters 174
_refine_ls_number_reflns 5744
_refine_ls_number_restraints 115
_refine_ls_restrained_S_all 1.080
_refine_ls_R_factor_all 0.0493
_refine_ls_R_factor_gt 0.0429
_refine_ls_shift/su_max 0.006
_refine_ls_shift/su_mean 0.001
_refine_ls_structure_factor_coef Fsqd
_refine_ls_weighting_details 'calc w=1/[\s^2^(Fo^2^)+(0.0576P)^2^+64.9228P] where P=(Fo^2^+2Fc^2^)/3'
_refine_ls_weighting_scheme calc
_refine_ls_wR_factor_gt 0.1150
_refine_ls_wR_factor_ref 0.1192
_reflns_number_gt 5100
_reflns_number_total 5744
_reflns_threshold_expression >2sigma(I)
_cod_data_source_file ja0475499si20040502_022002.cif
_cod_data_source_block tatp001
_cod_database_code 4112949

loop_
_symmetry_equiv_pos_as_xyz
'x, y, z'
'-x, -y, z'
'y, -x, -z'
'-y, x, -z'
'x+1/2, y+1/2, z+1/2'
'-x+1/2, -y+1/2, z+1/2'
'y+1/2, -x+1/2, -z+1/2'
'-y+1/2, x+1/2, -z+1/2'

loop_
_atom_site_label
_atom_site_type_symbol
_atom_site_fract_x
_atom_site_fract_y
_atom_site_fract_z
_atom_site_U_iso_or_equiv
_atom_site_adp_type
_atom_site_occupancy
_atom_site_symmetry_multiplicity
_atom_site_calc_flag
_atom_site_refinement_flags
P P 0.0000 0.0000 0.0000 0.02028(2) Uani 1 4 d S
W1 W 0.149044(1) 0.117009(1) -0.002226(2) 0.04444(0) Uani 1 1 d .
W2 W 0.133445(1) -0.017226(1) 0.175378(1) 0.04336(0) Uani 1 1 d .
W3 W 0.014382(1) 0.133736(1) 0.175694(1) 0.04399(0) Uani 1 1 d .
O1 O 0.178333(17) 0.050726(16) -0.09419(2) 0.08448(9) Uani 1 1 d .
O2 O 0.088352(16) 0.157649(17) -0.09450(2) 0.08087(10) Uani 1 1 d .
O3 O 0.219566(12) 0.174495(13) 0.00748(3) 0.06120(7) Uani 1 1 d .
O4 O 0.17195(2) 0.051864(19) 0.08802(2) 0.08006(11) Uani 1 1 d .
O5 O 0.051321(12) 0.040764(13) 0.060867(14) 0.03321(6) Uani 1 1 d .
O6 O 0.089849(19) 0.159642(18) 0.08858(2) 0.07595(11) Uani 1 1 d .
O7 O 0.195281(18) -0.02079(2) 0.26017(2) 0.06525(11) Uani 1 1 d .
O8 O 0.079338(16) 0.060878(14) 0.22313(2) 0.07488(9) Uani 1 1 d .
O9 O -0.063664(19) 0.076011(19) 0.21539(2) 0.08349(11) Uani 1 1 d .
O10 O 0.026136(19) 0.199257(14) 0.255719(18) 0.05906(9) Uani 1 1 d .
N1 N 0.208264(17) 0.317857(17) 0.79154(2) 0.08857(14) Uiso 1 1 d D
C1 C 0.145529(16) 0.32155(2) 0.85215(3) 0.15104(9) Uiso 1 1 d D
H1A H 0.1645 0.3103 0.9149 0.181 Uiso 1 1 calc R
H1B H 0.1163 0.2794 0.8340 0.181 Uiso 1 1 calc R
C2 C 0.09028(3) 0.38080(3) 0.86951(2) 0.15104(9) Uiso 1 1 d D
H2A H 0.0596 0.3880 0.8140 0.181 Uiso 1 1 calc R
H2B H 0.1143 0.4267 0.8849 0.181 Uiso 1 1 calc R
C3 C 0.04471(2) 0.35310(3) 0.95425(2) 0.15104(9) Uiso 1 1 d D
H3A H 0.0485 0.3003 0.9609 0.181 Uiso 1 1 calc R
H3B H -0.0064 0.3665 0.9476 0.181 Uiso 1 1 calc R
C4 C 0.08079(4) 0.39324(4) 1.04014(2) 0.15104(9) Uiso 1 1 d D
H4A H 0.0473 0.3938 1.0928 0.227 Uiso 1 1 calc R
H4B H 0.0925 0.4426 1.0223 0.227 Uiso 1 1 calc R
H4C H 0.1248 0.3680 1.0583 0.227 Uiso 1 1 calc R
C5 C 0.263078(18) 0.36508(2) 0.83075(2) 0.15104(9) Uiso 1 1 d D
H5A H 0.2424 0.4139 0.8348 0.181 Uiso 1 1 calc R
H5B H 0.3033 0.3673 0.7858 0.181 Uiso 1 1 calc R
C6 C 0.29480(2) 0.34631(3) 0.92730(3) 0.15104(9) Uiso 1 1 d D
H6A H 0.3186 0.2988 0.9259 0.181 Uiso 1 1 calc R
H6B H 0.2568 0.3457 0.9755 0.181 Uiso 1 1 calc R
C7 C 0.35023(2) 0.40683(3) 0.94719(3) 0.15104(9) Uiso 1 1 d D
H7A H 0.3930 0.4020 0.9068 0.181 Uiso 1 1 calc R
H7B H 0.3287 0.4549 0.9377 0.181 Uiso 1 1 calc R
C8 C 0.36955(3) 0.39459(4) 1.05026(3) 0.15104(9) Uiso 1 1 d D
H8A H 0.4093 0.4263 1.0677 0.227 Uiso 1 1 calc R
H8B H 0.3840 0.3445 1.0594 0.227 Uiso 1 1 calc R
H8C H 0.3277 0.4052 1.0893 0.227 Uiso 1 1 calc R
C9 C 0.232398(19) 0.246507(16) 0.78681(3) 0.15104(9) Uiso 1 1 d D
H9A H 0.1945 0.2170 0.7574 0.181 Uiso 1 1 calc R
H9B H 0.2393 0.2285 0.8511 0.181 Uiso 1 1 calc R
C10 C 0.30184(3) 0.235664(18) 0.73307(4) 0.15104(9) Uiso 1 1 d D
H10A H 0.3440 0.2450 0.7732 0.181 Uiso 1 1 calc R
H10B H 0.3040 0.2679 0.6783 0.181 Uiso 1 1 calc R
C11 C 0.29930(3) 0.155082(18) 0.70214(3) 0.15104(9) Uiso 1 1 d D
H11A H 0.2492 0.1391 0.6920 0.181 Uiso 1 1 calc R
H11B H 0.3271 0.1475 0.6442 0.181 Uiso 1 1 calc R
C12 C 0.33323(4) 0.11555(2) 0.78348(4) 0.15104(9) Uiso 1 1 d D
H12A H 0.3370 0.0644 0.7685 0.227 Uiso 1 1 calc R
H12B H 0.3034 0.1217 0.8391 0.227 Uiso 1 1 calc R
H12C H 0.3812 0.1351 0.7953 0.227 Uiso 1 1 calc R
C13 C 0.18997(2) 0.34624(2) 0.70129(2) 0.15104(9) Uiso 1 1 d D
H13A H 0.2348 0.3511 0.6648 0.181 Uiso 1 1 calc R
H13B H 0.1703 0.3951 0.7101 0.181 Uiso 1 1 calc R
C14 C 0.13661(2) 0.30346(3) 0.64349(3) 0.15104(9) Uiso 1 1 d D
H14A H 0.0985 0.2831 0.6837 0.181 Uiso 1 1 calc R
H14B H 0.1611 0.2637 0.6106 0.181 Uiso 1 1 calc R
C15 C 0.10426(2) 0.35741(3) 0.57267(3) 0.15104(9) Uiso 1 1 d D
H15A H 0.1420 0.3792 0.5331 0.181 Uiso 1 1 calc R
H15B H 0.0772 0.3960 0.6046 0.181 Uiso 1 1 calc R
C16 C 0.05358(2) 0.30838(3) 0.51473(3) 0.15104(9) Uiso 1 1 d D
H16A H 0.0286 0.3373 0.4678 0.227 Uiso 1 1 calc R
H16B H 0.0183 0.2860 0.5562 0.227 Uiso 1 1 calc R
H16C H 0.0819 0.2710 0.4838 0.227 Uiso 1 1 calc R

loop_
_atom_site_aniso_label
_atom_site_aniso_U_11
_atom_site_aniso_U_22
_atom_site_aniso_U_33
_atom_site_aniso_U_23
_atom_site_aniso_U_13
_atom_site_aniso_U_12
P 0.02120(3) 0.02120(3) 0.01844(4) 0.000 0.000 0.000
W1 0.04162(1) 0.04637(1) 0.04532(1) 0.00542(1) -0.00271(1) -0.01469(0)
W2 0.04459(1) 0.05350(1) 0.03199(1) 0.00092(1) -0.00996(1) -0.00207(1)
W3 0.06682(1) 0.03349(1) 0.03167(1) -0.00547(1) -0.00151(1) -0.00608(1)
O1 0.10352(16) 0.08141(15) 0.06852(15) -0.03870(13) -0.05479(12) 0.07723(11)
O2 0.08386(15) 0.05970(16) 0.09905(18) -0.01765(15) -0.06796(12) 0.04119(13)
O3 0.05866(12) 0.07120(13) 0.05375(13) 0.00629(19) 0.01158(18) -0.03234(10)
O4 0.0795(2) 0.07229(19) 0.0884(2) 0.03353(16) 0.03807(16) -0.00731(16)
O5 0.03122(10) 0.04461(12) 0.02380(9) -0.00242(9) -0.00316(9) -0.00044(10)
O6 0.0830(2) 0.08313(18) 0.06171(15) 0.05392(12) 0.01034(15) 0.00401(17)
O7 0.05953(17) 0.0926(2) 0.04364(15) -0.00225(16) -0.00031(14) 0.00001(17)
O8 0.09077(17) 0.07238(13) 0.06148(14) 0.04869(11) 0.03470(13) 0.06208(12)
O9 0.0750(2) 0.1048(2) 0.07062(17) 0.05865(14) -0.01015(15) 0.01127(18)
O10 0.1060(2) 0.03838(12) 0.03282(12) -0.01874(10) -0.00111(14) -0.01909(14)

loop_
_atom_type_symbol
_atom_type_description
_atom_type_scat_dispersion_real
_atom_type_scat_dispersion_imag
_atom_type_scat_source
C C 0.0033 0.0016 'International Tables Vol C Tables 4.2.6.8 and 6.1.1.4'
H H 0.0000 0.0000 'International Tables Vol C Tables 4.2.6.8 and 6.1.1.4'
N N 0.0061 0.0033 'International Tables Vol C Tables 4.2.6.8 and 6.1.1.4'
O O 0.0106 0.0060 'International Tables Vol C Tables 4.2.6.8 and 6.1.1.4'
P P 0.1023 0.0942 'International Tables Vol C Tables 4.2.6.8 and 6.1.1.4'
W W -0.8490 6.8722 'International Tables Vol C Tables 4.2.6.8 and 6.1.1.4'

loop_
_geom_angle_atom_site_label_1
_geom_angle_atom_site_label_2
_geom_angle_atom_site_label_3
_geom_angle
_geom_angle_site_symmetry_1
_geom_angle_site_symmetry_3
O5 P O5 109.792(8) . 4
O5 P O5 108.831(17) . 2
O5 P O5 109.792(8) 4 2
O5 P O5 109.792(8) . 3
O5 P O5 108.831(17) 4 3
O5 P O5 109.792(8) 2 3
O3 W1 O4 100.366(17) . .
O3 W1 O6 97.475(16) . .
O4 W1 O6 85.765(15) . .
O3 W1 O1 104.234(15) . .
O4 W1 O1 89.639(15) . .
O6 W1 O1 158.281(14) . .
O3 W1 O2 105.430(15) . .
O4 W1 O2 154.040(15) . .
O6 W1 O2 88.045(15) . .
O1 W1 O2 86.861(14) . .
O3 W1 O5 153.858(15) . .
O4 W1 O5 62.081(13) . .
O6 W1 O5 63.830(12) . .
O1 W1 O5 95.326(11) . .
O2 W1 O5 92.633(11) . .
O7 W2 O9 103.961(16) . 2
O7 W2 O2 105.315(16) . 3
O9 W2 O2 86.516(15) 2 3
O7 W2 O8 97.646(15) . .
O9 W2 O8 88.141(14) 2 .
O2 W2 O8 157.039(13) 3 .
O7 W2 O4 104.004(16) . .
O9 W2 O4 151.896(15) 2 .
O2 W2 O4 88.802(15) 3 .
O8 W2 O4 85.464(14) . .
O7 W2 O5 156.570(14) . .
O9 W2 O5 91.770(12) 2 .
O2 W2 O5 92.699(12) 3 .
O8 W2 O5 65.152(11) . .
O4 W2 O5 60.772(12) . .
O10 W3 O1 100.803(14) . 4
O10 W3 O9 107.741(15) . .
O1 W3 O9 86.724(14) 4 .
O10 W3 O8 100.707(14) . .
O1 W3 O8 158.399(13) 4 .
O9 W3 O8 88.629(14) . .
O10 W3 O6 99.453(15) . .
O1 W3 O6 87.511(14) 4 .
O9 W3 O6 152.795(14) . .
O8 W3 O6 87.038(13) . .
O10 W3 O5 156.497(13) . .
O1 W3 O5 94.239(11) 4 .
O9 W3 O5 90.935(12) . .
O8 W3 O5 64.739(10) . .
O6 W3 O5 63.021(11) . .
W3 O1 W1 136.863(18) 3 .
W2 O2 W1 141.286(18) 4 .
W1 O4 W2 144.63(2) . .
P O5 W1 122.999(12) . .
P O5 W3 124.158(12) . .
W1 O5 W3 92.649(8) . .
P O5 W2 123.746(13) . .
W1 O5 W2 92.204(8) . .
W3 O5 W2 91.988(8) . .
W1 O6 W3 139.877(19) . .
W2 O8 W3 137.747(17) . .
W2 O9 W3 143.67(2) 2 .
C9 N1 C13 112.31(3) . .
C9 N1 C1 109.26(3) . .
C13 N1 C1 109.25(3) . .
C9 N1 C5 111.39(3) . .
C13 N1 C5 106.91(3) . .
C1 N1 C5 107.58(3) . .
N1 C1 C2 132.09(4) . .
C1 C2 C3 104.64(4) . .
C2 C3 C4 102.55(4) . .
N1 C5 C6 118.44(3) . .
C5 C6 C7 104.73(3) . .
C8 C7 C6 102.96(4) . .
N1 C9 C10 115.01(3) . .
C9 C10 C11 104.22(3) . .
C12 C11 C10 103.56(4) . .
N1 C13 C14 116.94(3) . .
C13 C14 C15 105.78(4) . .
C14 C15 C16 101.87(4) . .

loop_
_geom_bond_atom_site_label_1
_geom_bond_atom_site_label_2
_geom_bond_distance
_geom_bond_site_symmetry_2
P O5 1.5014(2) .
P O5 1.5014(2) 4
P O5 1.5014(2) 2
P O5 1.5014(2) 3
W1 O3 1.7007(2) .
W1 O4 1.8256(4) .
W1 O6 1.8830(3) .
W1 O1 1.8881(3) .
W1 O2 1.8989(3) .
W1 O5 2.4804(2) .
W2 O7 1.6771(3) .
W2 O9 1.7942(4) 2
W2 O2 1.8185(3) 3
W2 O8 1.8982(3) .
W2 O4 1.9348(4) .
W2 O5 2.4919(2) .
W3 O10 1.6904(3) .
W3 O1 1.8789(3) 4
W3 O9 1.8961(4) .
W3 O8 1.9417(3) .
W3 O6 1.9425(3) .
W3 O5 2.4880(2) .
O1 W3 1.8789(3) 3
O2 W2 1.8185(3) 4
O9 W2 1.7942(4) 2
N1 C9 1.4049(4) .
N1 C13 1.4400(5) .
N1 C1 1.4586(5) .
N1 C5 1.4607(5) .
C1 C2 1.5298(6) .
C2 C3 1.5704(6) .
C3 C4 1.5909(7) .
C5 C6 1.5467(5) .
C6 C7 1.5553(7) .
C7 C8 1.5395(6) .
C9 C10 1.5197(6) .
C10 C11 1.5662(5) .
C11 C12 1.5182(7) .
C13 C14 1.5204(6) .
C14 C15 1.5514(6) .
C15 C16 1.5547(7) .

loop_
_geom_torsion_atom_site_label_1
_geom_torsion_atom_site_label_2
_geom_torsion_atom_site_label_3
_geom_torsion_atom_site_label_4
_geom_torsion
_geom_torsion_site_symmetry_1
_geom_torsion_site_symmetry_4
O3 W1 O1 W3 -159.24(2) . 3
O4 W1 O1 W3 100.16(3) . 3
O6 W1 O1 W3 22.59(5) . 3
O2 W1 O1 W3 -54.11(2) . 3
O5 W1 O1 W3 38.25(2) . 3
O3 W1 O2 W2 159.24(3) . 4
O4 W1 O2 W2 -27.36(5) . 4
O6 W1 O2 W2 -103.54(3) . 4
O1 W1 O2 W2 55.34(3) . 4
O5 W1 O2 W2 -39.86(3) . 4
O3 W1 O4 W2 152.59(3) . .
O6 W1 O4 W2 55.75(3) . .
O1 W1 O4 W2 -103.01(3) . .
O2 W1 O4 W2 -20.94(6) . .
O5 W1 O4 W2 -6.78(3) . .
O7 W2 O4 W1 -153.91(3) . .
O9 W2 O4 W1 20.28(6) 2 .
O2 W2 O4 W1 100.60(4) 3 .
O8 W2 O4 W1 -57.15(3) . .
O5 W2 O4 W1 6.84(3) . .
O5 P O5 W1 -60.358(19) 4 .
O5 P O5 W1 179.447(18) 2 .
O5 P O5 W1 59.252(19) 3 .
O5 P O5 W3 60.121(6) 4 .
O5 P O5 W3 -60.074(10) 2 .
O5 P O5 W3 179.731(15) 3 .
O5 P O5 W2 -179.631(15) 4 .
O5 P O5 W2 60.173(10) 2 .
O5 P O5 W2 -60.022(6) 3 .
O3 W1 O5 P 177.715(19) . .
O4 W1 O5 P -130.42(2) . .
O6 W1 O5 P 129.955(19) . .
O1 W1 O5 P -43.658(17) . .
O2 W1 O5 P 43.432(17) . .
O3 W1 O5 W3 43.27(2) . .
O4 W1 O5 W3 95.139(14) . .
O6 W1 O5 W3 -4.491(11) . .
O1 W1 O5 W3 -178.104(11) . .
O2 W1 O5 W3 -91.014(12) . .
O3 W1 O5 W2 -48.82(2) . .
O4 W1 O5 W2 3.045(13) . .
O6 W1 O5 W2 -96.585(13) . .
O1 W1 O5 W2 89.802(12) . .
O2 W1 O5 W2 176.892(11) . .
O10 W3 O5 P -174.15(2) . .
O1 W3 O5 P -44.234(17) 4 .
O9 W3 O5 P 42.550(17) . .
O8 W3 O5 P 130.592(18) . .
O6 W3 O5 P -129.266(19) . .
O10 W3 O5 W1 -40.50(3) . .
O1 W3 O5 W1 89.416(11) 4 .
O9 W3 O5 W1 176.201(12) . .
O8 W3 O5 W1 -95.757(11) . .
O6 W3 O5 W1 4.385(11) . .
O10 W3 O5 W2 51.80(3) . .
O1 W3 O5 W2 -178.284(11) 4 .
O9 W3 O5 W2 -91.500(12) . .
O8 W3 O5 W2 -3.458(10) . .
O6 W3 O5 W2 96.684(13) . .
O7 W2 O5 P -176.40(3) . .
O9 W2 O5 P -43.680(17) 2 .
O2 W2 O5 P 42.913(16) 3 .
O8 W2 O5 P -130.809(18) . .
O4 W2 O5 P 130.027(19) . .
O7 W2 O5 W1 50.67(3) . .
O9 W2 O5 W1 -176.616(12) 2 .
O2 W2 O5 W1 -90.023(11) 3 .
O8 W2 O5 W1 96.254(12) . .
O4 W2 O5 W1 -2.909(12) . .
O7 W2 O5 W3 -42.06(3) . .
O9 W2 O5 W3 90.655(13) 2 .
O2 W2 O5 W3 177.249(11) 3 .
O8 W2 O5 W3 3.526(10) . .
O4 W2 O5 W3 -95.637(14) . .
O3 W1 O6 W3 -151.85(3) . .
O4 W1 O6 W3 -51.93(3) . .
O1 W1 O6 W3 26.36(6) . .
O2 W1 O6 W3 102.84(3) . .
O5 W1 O6 W3 8.94(2) . .
O10 W3 O6 W1 154.44(3) . .
O1 W3 O6 W1 -105.02(3) 4 .
O9 W3 O6 W1 -27.12(5) . .
O8 W3 O6 W1 54.07(3) . .
O5 W3 O6 W1 -8.98(2) . .
O7 W2 O8 W3 156.62(2) . .
O9 W2 O8 W3 -99.54(3) 2 .
O2 W2 O8 W3 -22.98(5) 3 .
O4 W2 O8 W3 53.07(2) . .
O5 W2 O8 W3 -6.725(19) . .
O10 W3 O8 W2 -153.76(2) . .
O1 W3 O8 W2 20.90(5) 4 .
O9 W3 O8 W2 98.44(2) . .
O6 W3 O8 W2 -54.69(2) . .
O5 W3 O8 W2 6.759(19) . .
O10 W3 O9 W2 153.88(3) . 2
O1 W3 O9 W2 53.58(4) 4 2
O8 W3 O9 W2 -105.31(4) . 2
O6 W3 O9 W2 -24.50(6) . 2
O5 W3 O9 W2 -40.61(3) . 2
C9 N1 C1 C2 -167.86(4) . .
C13 N1 C1 C2 -44.63(5) . .
C5 N1 C1 C2 71.08(5) . .
N1 C1 C2 C3 -171.53(4) . .
C1 C2 C3 C4 97.68(4) . .
C9 N1 C5 C6 -55.26(4) . .
C13 N1 C5 C6 -178.30(3) . .
C1 N1 C5 C6 64.46(4) . .
N1 C5 C6 C7 -179.83(3) . .
C5 C6 C7 C8 169.54(4) . .
C13 N1 C9 C10 64.05(5) . .
C1 N1 C9 C10 -174.56(4) . .
C5 N1 C9 C10 -55.85(5) . .
N1 C9 C10 C11 -156.75(4) . .
C9 C10 C11 C12 -88.24(5) . .
C9 N1 C13 C14 53.97(4) . .
C1 N1 C13 C14 -67.43(4) . .
C5 N1 C13 C14 176.44(3) . .
N1 C13 C14 C15 158.11(3) . .
C13 C14 C15 C16 177.60(3) . .
